data_1506734
loop_
_publ_author_name
'Leung, Leo M. H.'
'Boydell, A. James'
'Gibson, Vicky'
'Light, Mark E.'
'Linclau, Bruno'

_publ_section_title
;
 A stereoselective cyclization to carbafuranose derivatives starting from
 1,4-bis-epoxides.
;
_journal_issue 23
_journal_name_full 'Organic letters'
_journal_page_first 5183
_journal_page_last 5186
_journal_paper_doi 10.1021/ol052009h
_journal_volume 7
_journal_year 2005
_chemical_absolute_configuration ad
_chemical_formula_sum 'C41 H50 O3 S2 Si'
_chemical_formula_weight 683.02
_chemical_name_systematic
;
 ?
;
_space_group_IT_number 4
_symmetry_cell_setting monoclinic
_symmetry_space_group_name_Hall 'P 2yb'
_symmetry_space_group_name_H-M 'P 1 21 1'
_atom_sites_solution_hydrogens geom
_atom_sites_solution_primary direct
_atom_sites_solution_secondary difmap
_audit_creation_method SHELXL-97
_cell_angle_alpha 90.00
_cell_angle_beta 112.75(2)
_cell_angle_gamma 90.00
_cell_formula_units_Z 2
_cell_length_a 12.791(5)
_cell_length_b 11.2002(17)
_cell_length_c 14.029(4)
_cell_measurement_reflns_used 4471
_cell_measurement_temperature 120(2)
_cell_measurement_theta_max 27.48
_cell_measurement_theta_min 2.91
_cell_volume 1853.5(10)
_computing_cell_refinement 'DENZO (Otwinowski & Minor, 1997) & COLLECT (Hooft, R.W.W., 1998)'
_computing_data_collection 'COLLECT (Hooft, R.W.W., 1998)'
_computing_data_reduction 'DENZO (Otwinowski & Minor, 1997) & COLLECT (Hooft, R.W.W., 1998)'
_computing_molecular_graphics 'CAMERON (Watkin, et al., 1993)'
_computing_publication_material 'WINGX (Farrugia, 1998)'
_computing_structure_refinement 'SHELXL-97 (Sheldrick, 1997)'
_computing_structure_solution 'SHELXS-97 (Sheldrick, 1997)'
_diffrn_ambient_temperature 120(2)
_diffrn_detector_area_resol_mean 9.091
_diffrn_measured_fraction_theta_full 0.997
_diffrn_measured_fraction_theta_max 0.997
_diffrn_measurement_device_type 'Bruker-Nonius CCD camera on \k-goniostat'
_diffrn_measurement_method '\f & \w scans to fill the asymmetric unit'
_diffrn_radiation_monochromator '10cm confocal mirrors'
_diffrn_radiation_source 'Bruker Nonius FR591 Rotating Anode'
_diffrn_radiation_type MoK\a
_diffrn_radiation_wavelength 0.71073
_diffrn_reflns_av_R_equivalents 0.1296
_diffrn_reflns_av_sigmaI/netI 0.1795
_diffrn_reflns_limit_h_max 16
_diffrn_reflns_limit_h_min -16
_diffrn_reflns_limit_k_max 14
_diffrn_reflns_limit_k_min -14
_diffrn_reflns_limit_l_max 18
_diffrn_reflns_limit_l_min -18
_diffrn_reflns_number 27463
_diffrn_reflns_theta_full 27.48
_diffrn_reflns_theta_max 27.48
_diffrn_reflns_theta_min 3.15
_diffrn_standards_number 0
_exptl_absorpt_coefficient_mu 0.213
_exptl_absorpt_correction_T_max 0.9958
_exptl_absorpt_correction_T_min 0.9708
_exptl_absorpt_correction_type multi-scan
_exptl_absorpt_process_details
;
SADABS V2.10 (Sheldrick, G.M., 2003)
;
_exptl_crystal_colour Colourless
_exptl_crystal_density_diffrn 1.224
_exptl_crystal_density_method 'not measured'
_exptl_crystal_description Rod
_exptl_crystal_F_000 732
_exptl_crystal_size_max 0.14
_exptl_crystal_size_mid 0.04
_exptl_crystal_size_min 0.02
_refine_diff_density_max 0.306
_refine_diff_density_min -0.322
_refine_diff_density_rms 0.075
_refine_ls_abs_structure_details 'Flack H D (1983), Acta Cryst. A39, 876-881'
_refine_ls_abs_structure_Flack 0.09(8)
_refine_ls_extinction_method none
_refine_ls_goodness_of_fit_ref 0.997
_refine_ls_hydrogen_treatment refU
_refine_ls_matrix_type full
_refine_ls_number_parameters 474
_refine_ls_number_reflns 8377
_refine_ls_number_restraints 523
_refine_ls_restrained_S_all 0.985
_refine_ls_R_factor_all 0.1453
_refine_ls_R_factor_gt 0.0663
_refine_ls_shift/su_max 0.079
_refine_ls_shift/su_mean 0.001
_refine_ls_structure_factor_coef Fsqd
_refine_ls_weighting_details 'calc w=1/[\s^2^(Fo^2^)+(0.0350P)^2^+0.0000P] where P=(Fo^2^+2Fc^2^)/3'
_refine_ls_weighting_scheme calc
_refine_ls_wR_factor_gt 0.1067
_refine_ls_wR_factor_ref 0.1293
_reflns_number_gt 4751
_reflns_number_total 8377
_reflns_threshold_expression >2sigma(I)
_cod_data_source_file ol052009hsi20050819_030710.cif
_cod_data_source_block 12BETA
_cod_depositor_comments
;
The following automatic conversions were performed:

'_symmetry_cell_setting' value 'Monoclinic' changed to 'monoclinic'
according to /home/saulius/struct/CIF-dictionaries/cif_core.dic
dictionary named 'cif_core.dic' version 2.4.1 from
2010-06-29.

'_refine_ls_hydrogen_treatment' value 'refu' changed to
'refU' according to
/home/saulius/struct/CIF-dictionaries/cif_core.dic dictionary named
'cif_core.dic' version 2.4.1 from 2010-06-29.

Automatic conversion script
Id: cif_fix_values 1715 2011-07-08 13:25:40Z adriana 
;
_cod_original_cell_volume 1853.4(9)
_cod_original_sg_symbol_H-M P2(1)
_cod_database_code 1506734

loop_
_symmetry_equiv_pos_as_xyz
'x, y, z'
'-x, y+1/2, -z'

loop_
_atom_site_label
_atom_site_type_symbol
_atom_site_fract_x
_atom_site_fract_y
_atom_site_fract_z
_atom_site_U_iso_or_equiv
_atom_site_adp_type
_atom_site_occupancy
_atom_site_symmetry_multiplicity
_atom_site_calc_flag
_atom_site_refinement_flags
S1 S 0.11791(4) 0.37406(4) 0.65680(4) 0.02733(14) Uani 1 1 d .
S2 S 0.22352(4) 0.14592(4) 0.76212(4) 0.02740(14) Uani 1 1 d .
Si1 Si 0.37857(4) 0.23386(5) 1.12045(4) 0.02356(15) Uani 1 1 d U
O1 O -0.10979(9) 0.17069(10) 0.70463(9) 0.0214(3) Uani 1 1 d U
O2 O 0.04349(9) 0.29955(10) 0.97800(9) 0.0251(4) Uani 1 1 d U
O3 O 0.26777(9) 0.24219(11) 1.00944(9) 0.0264(4) Uani 1 1 d U
C1 C -0.27501(13) 0.26226(16) 0.57565(13) 0.0197(5) Uani 1 1 d U
C2 C -0.30588(14) 0.37224(17) 0.59998(15) 0.0258(5) Uani 1 1 d U
H2 H -0.3072 0.3841 0.6665 0.027(5) Uiso 1 1 d R
C3 C -0.33477(15) 0.46621(19) 0.53015(16) 0.0330(6) Uani 1 1 d U
H3 H -0.3556 0.5413 0.5490 0.041(6) Uiso 1 1 d R
C4 C -0.33341(15) 0.44977(19) 0.43399(16) 0.0335(6) Uani 1 1 d U
H4 H -0.3546 0.5133 0.3854 0.058(7) Uiso 1 1 d R
C5 C -0.30134(16) 0.34188(17) 0.40775(15) 0.0303(6) Uani 1 1 d U
H5 H -0.2987 0.3315 0.3415 0.075(8) Uiso 1 1 d R
C6 C -0.27250(14) 0.24695(18) 0.47848(14) 0.0263(5) Uani 1 1 d U
H6 H -0.2513 0.1720 0.4596 0.033(5) Uiso 1 1 d R
C7 C -0.25607(15) 0.03826(16) 0.60815(14) 0.0209(5) Uani 1 1 d U
C8 C -0.36184(15) 0.01069(17) 0.53278(14) 0.0258(5) Uani 1 1 d U
H8 H -0.4188 0.0705 0.5098 0.009(4) Uiso 1 1 d R
C9 C -0.38488(15) -0.10216(16) 0.49092(15) 0.0273(5) Uani 1 1 d U
H9 H -0.4577 -0.1196 0.4399 0.042(6) Uiso 1 1 d R
C10 C -0.30345(15) -0.18963(17) 0.52240(15) 0.0272(5) Uani 1 1 d U
H10 H -0.3191 -0.2665 0.4915 0.034(5) Uiso 1 1 d R
C11 C -0.19911(15) -0.16599(16) 0.59905(14) 0.0239(5) Uani 1 1 d U
H11 H -0.1436 -0.2273 0.6224 0.044(6) Uiso 1 1 d R
C12 C -0.17436(14) -0.05179(16) 0.64252(14) 0.0214(5) Uani 1 1 d U
H12 H -0.1023 -0.0355 0.6952 0.008(4) Uiso 1 1 d R
C13 C -0.28342(14) 0.16726(16) 0.73934(13) 0.0202(5) Uani 1 1 d U
C14 C -0.21755(14) 0.15264(16) 0.84372(13) 0.0218(5) Uani 1 1 d U
H14 H -0.1378 0.1432 0.8659 0.010(4) Uiso 1 1 d R
C15 C -0.26726(14) 0.15162(18) 0.91587(14) 0.0279(5) Uani 1 1 d U
H15 H -0.2211 0.1444 0.9873 0.031(5) Uiso 1 1 d R
C16 C -0.38297(15) 0.16139(18) 0.88417(15) 0.0308(5) Uani 1 1 d U
H16 H -0.4167 0.1582 0.9337 0.054(6) Uiso 1 1 d R
C17 C -0.44968(16) 0.17534(16) 0.78161(15) 0.0294(5) Uani 1 1 d U
H17 H -0.5295 0.1829 0.7600 0.011(4) Uiso 1 1 d R
C18 C -0.40041(14) 0.17858(15) 0.70985(15) 0.0252(5) Uani 1 1 d U
H18 H -0.4471 0.1888 0.6388 0.021(5) Uiso 1 1 d R
C19 C -0.23170(13) 0.16241(17) 0.65701(13) 0.0199(4) Uani 1 1 d U
C20 C -0.06219(14) 0.28475(16) 0.74965(14) 0.0214(5) Uani 1 1 d U
H20A H -0.1039 0.3173 0.7904 0.021(5) Uiso 1 1 d R
H20B H -0.0678 0.3426 0.6946 0.027(5) Uiso 1 1 d R
C21 C 0.06150(14) 0.26382(16) 0.81908(13) 0.0210(5) Uani 1 1 d U
H21 H 0.0689 0.1795 0.8443 0.017(5) Uiso 1 1 d R
C22 C 0.09498(14) 0.34617(16) 0.91349(14) 0.0225(5) Uani 1 1 d U
H22 H 0.0645 0.4280 0.8903 0.000(4) Uiso 1 1 d R
C23 C 0.22386(15) 0.35059(16) 0.95732(14) 0.0247(5) Uani 1 1 d U
H23 H 0.2530 0.4208 1.0042 0.014(4) Uiso 1 1 d R
C24 C 0.24796(15) 0.36370(18) 0.85977(14) 0.0273(5) Uani 1 1 d U
H24A H 0.3252 0.3349 0.8716 0.046(6) Uiso 1 1 d R
H24B H 0.2417 0.4484 0.8380 0.031(5) Uiso 1 1 d R
C25 C 0.15593(15) 0.28596(17) 0.77501(15) 0.0251(5) Uani 1 1 d U
C26 C 0.11232(16) 0.08077(17) 0.65071(15) 0.0279(6) Uani 1 1 d U
H26A H 0.1355 -0.0007 0.6395 0.035(6) Uiso 1 1 d R
H26B H 0.0428 0.0735 0.6653 0.009(4) Uiso 1 1 d R
C27 C 0.08496(15) 0.15369(19) 0.55159(14) 0.0307(5) Uani 1 1 d U
H27A H 0.1557 0.1668 0.5401 0.042(6) Uiso 1 1 d R
H27B H 0.0325 0.1074 0.4922 0.042(6) Uiso 1 1 d R
C28 C 0.03136(16) 0.27409(17) 0.55520(15) 0.0315(6) Uani 1 1 d U
H28A H -0.0407 0.2599 0.5640 0.019(5) Uiso 1 1 d R
H28B H 0.0127 0.3144 0.4878 0.055(7) Uiso 1 1 d R
C29 C 0.03754(15) 0.38258(18) 1.05415(14) 0.0277(5) Uani 1 1 d U
H29A H -0.0038 0.4554 1.0198 0.017(5) Uiso 1 1 d R
H29B H 0.1148 0.4059 1.1016 0.029(5) Uiso 1 1 d R
C30 C -0.02326(15) 0.32280(16) 1.11311(15) 0.0253(5) Uani 1 1 d U
C31 C -0.11259(15) 0.37842(19) 1.12739(14) 0.0302(5) Uani 1 1 d U
H31 H -0.1367 0.4552 1.0986 0.033(5) Uiso 1 1 d R
C32 C -0.16725(17) 0.32258(18) 1.18364(16) 0.0364(6) Uani 1 1 d U
H32 H -0.2299 0.3604 1.1915 0.077(8) Uiso 1 1 d R
C33 C -0.13088(17) 0.21287(19) 1.22788(16) 0.0369(6) Uani 1 1 d U
H33 H -0.1681 0.1758 1.2670 0.048(6) Uiso 1 1 d R
C34 C -0.04066(15) 0.1565(2) 1.21607(14) 0.0330(5) Uani 1 1 d U
H34 H -0.0154 0.0809 1.2472 0.032(5) Uiso 1 1 d R
C35 C 0.01224(16) 0.21115(17) 1.15815(15) 0.0298(5) Uani 1 1 d U
H35 H 0.0737 0.1722 1.1490 0.018(5) Uiso 1 1 d R
C37 C 0.35229(17) 0.31372(18) 1.22497(16) 0.0356(7) Uani 1 1 d U
H37A H 0.3406 0.3988 1.2078 0.036(6) Uiso 1 1 d R
H37B H 0.4178 0.3039 1.2903 0.070(8) Uiso 1 1 d R
H37C H 0.2846 0.2808 1.2319 0.077(8) Uiso 1 1 d R
C38 C 0.50560(16) 0.30230(19) 1.10760(17) 0.0379(7) Uani 1 1 d U
H38A H 0.5150 0.2691 1.0468 0.057(7) Uiso 1 1 d R
H38B H 0.5731 0.2847 1.1696 0.065(7) Uiso 1 1 d R
H38C H 0.4953 0.3889 1.0997 0.073(8) Uiso 1 1 d R
C39 C 0.39699(17) 0.06842(18) 1.14429(16) 0.0329(6) Uani 1 1 d U
C40 C 0.42092(17) 0.00817(18) 1.05600(15) 0.0356(7) Uani 1 1 d U
H40A H 0.4241 -0.0786 1.0655 0.072(8) Uiso 1 1 d R
H40B H 0.4936 0.0367 1.0567 0.022(5) Uiso 1 1 d R
H40C H 0.3603 0.0283 0.9896 0.043(6) Uiso 1 1 d R
C41 C 0.28782(17) 0.01559(19) 1.14666(17) 0.0457(7) Uani 1 1 d U
H41A H 0.2949 -0.0714 1.1533 0.063(7) Uiso 1 1 d R
H41B H 0.2241 0.0360 1.0824 0.047(6) Uiso 1 1 d R
H41C H 0.2743 0.0484 1.2057 0.066(7) Uiso 1 1 d R
C42 C 0.4958(2) 0.0426(2) 1.24650(18) 0.0541(8) Uani 1 1 d U
H42A H 0.4798 0.0766 1.3038 0.098(10) Uiso 1 1 d R
H42B H 0.5650 0.0787 1.2451 0.045(6) Uiso 1 1 d R
H42C H 0.5063 -0.0439 1.2560 0.076(8) Uiso 1 1 d R

loop_
_atom_site_aniso_label
_atom_site_aniso_U_11
_atom_site_aniso_U_22
_atom_site_aniso_U_33
_atom_site_aniso_U_23
_atom_site_aniso_U_13
_atom_site_aniso_U_12
S1 0.0285(2) 0.0296(3) 0.0247(2) 0.0061(2) 0.01116(19) -0.0007(2)
S2 0.0240(2) 0.0292(3) 0.0296(3) 0.0036(2) 0.01100(18) 0.0028(2)
Si1 0.0222(2) 0.0276(3) 0.0200(3) 0.0014(2) 0.0072(2) 0.0014(2)
O1 0.0160(5) 0.0217(6) 0.0249(6) -0.0017(5) 0.0064(5) -0.0012(5)
O2 0.0307(6) 0.0243(6) 0.0218(6) -0.0006(5) 0.0118(5) -0.0022(5)
O3 0.0278(6) 0.0243(6) 0.0213(6) 0.0033(6) 0.0034(5) -0.0010(6)
C1 0.0157(7) 0.0231(8) 0.0220(7) 0.0005(7) 0.0091(6) -0.0008(6)
C2 0.0247(8) 0.0260(8) 0.0279(8) 0.0031(8) 0.0113(7) 0.0012(8)
C3 0.0278(8) 0.0304(9) 0.0391(9) 0.0049(8) 0.0110(7) -0.0022(8)
C4 0.0267(8) 0.0327(9) 0.0379(9) 0.0097(8) 0.0089(7) -0.0015(8)
C5 0.0286(8) 0.0370(10) 0.0249(9) 0.0035(8) 0.0100(7) -0.0066(7)
C6 0.0241(8) 0.0291(9) 0.0248(8) 0.0019(8) 0.0084(6) -0.0024(7)
C7 0.0222(7) 0.0208(8) 0.0208(8) 0.0008(7) 0.0096(6) 0.0003(7)
C8 0.0230(8) 0.0262(9) 0.0262(9) -0.0006(8) 0.0072(7) 0.0012(7)
C9 0.0263(8) 0.0274(9) 0.0258(9) -0.0064(7) 0.0074(7) -0.0048(7)
C10 0.0317(9) 0.0241(9) 0.0251(8) -0.0059(7) 0.0102(7) -0.0010(7)
C11 0.0256(8) 0.0232(9) 0.0224(8) 0.0007(7) 0.0089(7) 0.0028(7)
C12 0.0215(8) 0.0241(8) 0.0182(8) 0.0000(7) 0.0072(6) -0.0026(7)
C13 0.0227(7) 0.0166(8) 0.0240(7) 0.0003(7) 0.0121(6) 0.0000(7)
C14 0.0219(7) 0.0212(8) 0.0259(8) -0.0008(8) 0.0132(6) -0.0003(7)
C15 0.0362(8) 0.0239(8) 0.0269(8) -0.0012(8) 0.0158(7) 0.0007(8)
C16 0.0379(8) 0.0299(9) 0.0337(8) -0.0029(8) 0.0239(7) -0.0021(8)
C17 0.0277(8) 0.0248(9) 0.0393(9) -0.0024(8) 0.0170(7) -0.0008(7)
C18 0.0244(8) 0.0235(9) 0.0297(8) -0.0010(7) 0.0126(7) -0.0016(7)
C19 0.0163(6) 0.0225(7) 0.0233(7) 0.0011(7) 0.0101(6) 0.0003(7)
C20 0.0172(8) 0.0240(8) 0.0228(8) 0.0014(7) 0.0074(6) -0.0047(7)
C21 0.0197(7) 0.0205(8) 0.0219(8) 0.0019(7) 0.0071(6) -0.0029(7)
C22 0.0240(7) 0.0201(8) 0.0232(8) 0.0012(7) 0.0089(6) -0.0002(7)
C23 0.0260(8) 0.0206(8) 0.0239(8) 0.0002(7) 0.0055(7) 0.0015(7)
C24 0.0240(8) 0.0305(9) 0.0276(8) 0.0022(8) 0.0103(7) -0.0030(8)
C25 0.0236(8) 0.0249(9) 0.0255(8) 0.0019(7) 0.0081(7) -0.0047(7)
C26 0.0268(9) 0.0313(9) 0.0300(9) -0.0021(8) 0.0158(7) 0.0000(8)
C27 0.0328(8) 0.0368(9) 0.0278(8) 0.0008(8) 0.0176(6) -0.0028(8)
C28 0.0289(9) 0.0387(10) 0.0268(9) 0.0015(8) 0.0106(7) 0.0002(8)
C29 0.0279(8) 0.0276(9) 0.0276(8) -0.0042(8) 0.0108(7) -0.0006(8)
C30 0.0254(8) 0.0279(8) 0.0252(8) -0.0055(7) 0.0125(6) -0.0052(7)
C31 0.0306(8) 0.0295(9) 0.0322(9) -0.0049(8) 0.0138(7) -0.0062(8)
C32 0.0381(9) 0.0362(10) 0.0388(9) -0.0086(8) 0.0193(8) -0.0032(8)
C33 0.0437(9) 0.0386(10) 0.0320(9) -0.0055(8) 0.0186(7) -0.0111(8)
C34 0.0378(9) 0.0308(9) 0.0281(9) -0.0040(8) 0.0101(7) -0.0067(8)
C35 0.0309(8) 0.0303(9) 0.0282(9) -0.0073(8) 0.0114(7) -0.0022(8)
C37 0.0391(11) 0.0341(11) 0.0333(11) -0.0041(9) 0.0138(8) 0.0006(9)
C38 0.0355(10) 0.0444(12) 0.0337(11) -0.0020(10) 0.0131(8) -0.0042(9)
C39 0.0403(10) 0.0324(10) 0.0269(10) -0.0020(8) 0.0138(8) 0.0066(9)
C40 0.0438(11) 0.0318(11) 0.0319(10) -0.0017(9) 0.0153(8) 0.0051(9)
C41 0.0594(12) 0.0414(12) 0.0445(11) 0.0054(10) 0.0291(9) -0.0011(10)
C42 0.0621(13) 0.0476(13) 0.0437(13) 0.0018(11) 0.0105(10) 0.0147(11)

loop_
_atom_type_symbol
_atom_type_description
_atom_type_scat_dispersion_real
_atom_type_scat_dispersion_imag
_atom_type_scat_source
C C 0.0033 0.0016 'International Tables Vol C Tables 4.2.6.8 and 6.1.1.4'
H H 0.0000 0.0000 'International Tables Vol C Tables 4.2.6.8 and 6.1.1.4'
O O 0.0106 0.0060 'International Tables Vol C Tables 4.2.6.8 and 6.1.1.4'
S S 0.1246 0.1234 'International Tables Vol C Tables 4.2.6.8 and 6.1.1.4'
Si Si 0.0817 0.0704 'International Tables Vol C Tables 4.2.6.8 and 6.1.1.4'

loop_
_geom_angle_atom_site_label_1
_geom_angle_atom_site_label_2
_geom_angle_atom_site_label_3
_geom_angle
C28 S1 C25 104.31(9)
C26 S2 C25 100.77(9)
O3 Si1 C37 111.45(8)
O3 Si1 C38 110.29(9)
C37 Si1 C38 107.98(10)
O3 Si1 C39 103.05(7)
C37 Si1 C39 112.50(10)
C38 Si1 C39 111.57(10)
C19 O1 C20 117.06(13)
C22 O2 C29 114.13(14)
C23 O3 Si1 123.97(11)
C2 C1 C6 118.19(17)
C2 C1 C19 121.45(17)
C6 C1 C19 120.02(16)
C1 C2 C3 121.8(2)
C4 C3 C2 119.5(2)
C3 C4 C5 120.16(19)
C4 C5 C6 120.1(2)
C1 C6 C5 120.12(19)
C8 C7 C12 118.66(16)
C8 C7 C19 120.82(15)
C12 C7 C19 120.42(14)
C9 C8 C7 120.84(17)
C10 C9 C8 120.49(16)
C9 C10 C11 119.97(17)
C10 C11 C12 120.22(16)
C7 C12 C11 119.76(15)
C14 C13 C18 117.85(19)
C14 C13 C19 121.75(15)
C18 C13 C19 120.26(15)
C15 C14 C13 120.52(16)
C16 C15 C14 120.19(17)
C17 C16 C15 120.3(2)
C16 C17 C18 119.68(18)
C17 C18 C13 121.43(17)
O1 C19 C7 105.23(14)
O1 C19 C13 110.60(13)
C7 C19 C13 107.26(15)
O1 C19 C1 108.13(14)
C7 C19 C1 112.08(14)
C13 C19 C1 113.27(15)
O1 C20 C21 107.49(14)
C20 C21 C22 109.53(15)
C20 C21 C25 119.33(16)
C22 C21 C25 104.13(14)
O2 C22 C23 117.06(14)
O2 C22 C21 106.74(14)
C23 C22 C21 105.41(16)
O3 C23 C22 109.40(15)
O3 C23 C24 111.67(16)
C22 C23 C24 101.79(14)
C23 C24 C25 105.89(16)
C24 C25 C21 104.69(16)
C24 C25 S1 104.24(13)
C21 C25 S1 117.79(12)
C24 C25 S2 107.73(12)
C21 C25 S2 111.50(13)
S1 C25 S2 110.04(12)
C27 C26 S2 113.33(14)
C28 C27 C26 112.94(18)
C27 C28 S1 115.28(12)
O2 C29 C30 108.01(16)
C31 C30 C35 118.7(2)
C31 C30 C29 120.96(18)
C35 C30 C29 120.27(19)
C30 C31 C32 120.4(2)
C33 C32 C31 120.2(2)
C32 C33 C34 120.5(2)
C33 C34 C35 119.3(2)
C34 C35 C30 121.0(2)
C42 C39 C41 109.72(19)
C42 C39 C40 108.78(18)
C41 C39 C40 108.36(17)
C42 C39 Si1 110.76(14)
C41 C39 Si1 109.41(14)
C40 C39 Si1 109.77(15)

loop_
_geom_bond_atom_site_label_1
_geom_bond_atom_site_label_2
_geom_bond_distance
S1 C28 1.8138(19)
S1 C25 1.827(2)
S2 C26 1.8107(19)
S2 C25 1.833(2)
Si1 O3 1.6539(13)
Si1 C37 1.856(2)
Si1 C38 1.867(2)
Si1 C39 1.882(2)
O1 C19 1.4425(19)
O1 C20 1.450(2)
O2 C22 1.410(2)
O2 C29 1.440(2)
O3 C23 1.416(2)
C1 C2 1.376(3)
C1 C6 1.387(3)
C1 C19 1.540(2)
C2 C3 1.387(3)
C3 C4 1.368(3)
C4 C5 1.371(3)
C5 C6 1.403(3)
C7 C8 1.392(2)
C7 C12 1.397(2)
C7 C19 1.528(3)
C8 C9 1.377(3)
C9 C10 1.373(3)
C10 C11 1.377(2)
C11 C12 1.400(3)
C13 C14 1.388(2)
C13 C18 1.396(2)
C13 C19 1.538(3)
C14 C15 1.388(3)
C15 C16 1.375(3)
C16 C17 1.369(3)
C17 C18 1.379(3)
C20 C21 1.521(2)
C21 C22 1.533(3)
C21 C25 1.575(3)
C22 C23 1.521(3)
C23 C24 1.522(3)
C24 C25 1.573(2)
C26 C27 1.532(3)
C27 C28 1.522(3)
C29 C30 1.495(3)
C30 C31 1.382(3)
C30 C35 1.396(3)
C31 C32 1.389(3)
C32 C33 1.374(3)
C33 C34 1.381(3)
C34 C35 1.385(3)
C39 C42 1.528(3)
C39 C41 1.529(3)
C39 C40 1.542(3)

loop_
_cod_related_entry_id
_cod_related_entry_code
_cod_related_entry_database
1 21199971 ChemSpider
